data_7129363
loop_
_publ_author_name
'Cheng, Biao'
'Chen, Yu'
'Zhou, Peng'
'Xie, Zuowei'

_publ_section_title
;
 Rhodium-catalyzed sequential B(3)&#x2212;, B(4)&#x2212;, and
 B(5)-trifunctionalization of o-carboranes with three different
 substituents
;
_journal_name_full 'Chemical Communications'
_journal_paper_doi 10.1039/D1CC05936J
_journal_year 2021
_chemical_formula_sum 'C37 H40 B10 O4'
_chemical_formula_weight 656.79
_space_group_crystal_system triclinic
_space_group_IT_number 2
_space_group_name_Hall '-P 1'
_space_group_name_H-M_alt 'P -1'
_atom_sites_solution_hydrogens geom
_audit_creation_method SHELXL-2014/6
_audit_update_record
;
2021-06-04 deposited with the CCDC.	2021-12-07 downloaded from the CCDC.
;
_cell_angle_alpha 82.25(2)
_cell_angle_beta 69.77(2)
_cell_angle_gamma 86.78(2)
_cell_formula_units_Z 2
_cell_length_a 10.417(8)
_cell_length_b 13.107(9)
_cell_length_c 14.452(10)
_cell_measurement_reflns_used 301
_cell_measurement_temperature 300(2)
_cell_measurement_theta_max 15
_cell_measurement_theta_min 15
_cell_volume 1834(2)
_computing_cell_refinement 'BRUKER D8VENTURE DIFFRACTOMETER'
_computing_data_collection 'BRUKER D8VENTURE DIFFRACTOMETER'
_computing_data_reduction 'BRUKER D8VENTURE DIFFRACTOMETER'
_computing_molecular_graphics 'BRUKER SHELXTL'
_computing_publication_material 'BRUKER SHELXTL'
_computing_structure_refinement 'SHELXL-2014/6 (Sheldrick, 2014)'
_diffrn_ambient_temperature 300(2)
_diffrn_measured_fraction_theta_full 0.992
_diffrn_measured_fraction_theta_max 0.992
_diffrn_measurement_device_type 'BRUKER D8VENTURE DIFFRACTOMETER'
_diffrn_measurement_method 'PHI & OMEGA SCAN'
_diffrn_radiation_type MoK\a
_diffrn_radiation_wavelength 0.71073
_diffrn_reflns_av_R_equivalents 0.0579
_diffrn_reflns_av_unetI/netI 0.0356
_diffrn_reflns_Laue_measured_fraction_full 0.992
_diffrn_reflns_Laue_measured_fraction_max 0.992
_diffrn_reflns_limit_h_max 12
_diffrn_reflns_limit_h_min -12
_diffrn_reflns_limit_k_max 15
_diffrn_reflns_limit_k_min -15
_diffrn_reflns_limit_l_max 17
_diffrn_reflns_limit_l_min -17
_diffrn_reflns_number 49399
_diffrn_reflns_point_group_measured_fraction_full 0.992
_diffrn_reflns_point_group_measured_fraction_max 0.992
_diffrn_reflns_theta_full 25.242
_diffrn_reflns_theta_max 25.249
_diffrn_reflns_theta_min 2.310
_exptl_absorpt_coefficient_mu 0.070
_exptl_absorpt_correction_T_max 0.7456
_exptl_absorpt_correction_T_min 0.6839
_exptl_absorpt_correction_type multi-scan
_exptl_crystal_colour colourless
_exptl_crystal_density_diffrn 1.189
_exptl_crystal_description block
_exptl_crystal_F_000 688
_exptl_crystal_size_max 0.400
_exptl_crystal_size_mid 0.300
_exptl_crystal_size_min 0.200
_refine_diff_density_max 0.576
_refine_diff_density_min -0.621
_refine_diff_density_rms 0.149
_refine_ls_extinction_coef 0.091(6)
_refine_ls_extinction_expression Fc^*^=kFc[1+0.001xFc^2^\l^3^/sin(2\q)]^-1/4^
_refine_ls_extinction_method SHELXL
_refine_ls_goodness_of_fit_ref 1.053
_refine_ls_hydrogen_treatment constr
_refine_ls_matrix_type full
_refine_ls_number_parameters 461
_refine_ls_number_reflns 6610
_refine_ls_number_restraints 0
_refine_ls_restrained_S_all 1.053
_refine_ls_R_factor_all 0.1093
_refine_ls_R_factor_gt 0.0701
_refine_ls_shift/su_max 0.000
_refine_ls_shift/su_mean 0.000
_refine_ls_structure_factor_coef Fsqd
_refine_ls_weighting_details 'w=1/[\s^2^(Fo^2^)+(0.1109P)^2^+0.4480P] where P=(Fo^2^+2Fc^2^)/3'
_refine_ls_weighting_scheme calc
_refine_ls_wR_factor_gt 0.1757
_refine_ls_wR_factor_ref 0.2055
_reflns_Friedel_coverage 0.000
_reflns_number_gt 4266
_reflns_number_total 6610
_reflns_threshold_expression 'I > 2\s(I)'
_cod_data_source_file d1cc05936j2.cif
_cod_data_source_block cya81p
_cod_database_code 7129363
_shelx_space_group_comment
;
The symmetry employed for this shelxl refinement is uniquely defined
by the following loop, which should always be used as a source of
symmetry information in preference to the above space-group names.
They are only intended as comments.
;
_shelx_estimated_absorpt_t_min 0.972
_shelx_estimated_absorpt_t_max 0.986
_shelxl_version_number 2014/6

loop_
_space_group_symop_operation_xyz
'x, y, z'
'-x, -y, -z'

loop_
_atom_site_label
_atom_site_type_symbol
_atom_site_fract_x
_atom_site_fract_y
_atom_site_fract_z
_atom_site_U_iso_or_equiv
_atom_site_adp_type
_atom_site_occupancy
_atom_site_site_symmetry_order
_atom_site_calc_flag
_atom_site_refinement_flags_posn
_atom_site_refinement_flags_adp
_atom_site_refinement_flags_occupancy
_atom_site_disorder_assembly
_atom_site_disorder_group
O1 O 0.2268(2) 0.02327(14) 0.36394(15) 0.0724(6) Uani 1 1 d . . . . .
O2 O 0.35014(16) 0.14787(11) 0.37756(12) 0.0531(4) Uani 1 1 d . . . . .
O3 O 0.08092(18) 0.27086(13) 0.42446(12) 0.0609(5) Uani 1 1 d . . . . .
O4 O 0.1552(3) 0.42685(17) 0.43412(16) 0.0975(8) Uani 1 1 d . . . . .
C1 C 0.2247(2) 0.18299(17) 0.26434(17) 0.0479(6) Uani 1 1 d . . . . .
C2 C 0.0589(3) 0.1815(2) 0.2764(2) 0.0633(7) Uani 1 1 d . . . . .
C11 C -0.0378(3) 0.1041(3) 0.3529(3) 0.0843(9) Uani 1 1 d . . . . .
H11A H -0.1281 0.1143 0.3495 0.126 Uiso 1 1 calc R U . . .
H11B H -0.0065 0.0355 0.3395 0.126 Uiso 1 1 calc R U . . .
H11C H -0.0398 0.1135 0.4182 0.126 Uiso 1 1 calc R U . . .
C12 C 0.2669(2) 0.11001(18) 0.33764(18) 0.0516(6) Uani 1 1 d . . . . .
C13 C 0.4200(2) 0.24415(16) 0.34982(16) 0.0449(5) Uani 1 1 d . . . . .
C14 C 0.5033(2) 0.2462(2) 0.41384(17) 0.0552(6) Uani 1 1 d . . . . .
C15 C 0.5531(3) 0.1555(3) 0.4502(2) 0.0731(8) Uani 1 1 d . . . . .
H15A H 0.5408 0.0936 0.4297 0.088 Uiso 1 1 calc R U . . .
C16 C 0.6206(3) 0.1565(4) 0.5167(3) 0.1040(14) Uani 1 1 d . . . . .
H16A H 0.6534 0.0951 0.5411 0.125 Uiso 1 1 calc R U . . .
C17 C 0.6401(4) 0.2461(6) 0.5470(3) 0.1285(19) Uani 1 1 d . . . . .
H17A H 0.6856 0.2457 0.5922 0.154 Uiso 1 1 calc R U . . .
C18 C 0.5935(5) 0.3367(4) 0.5115(3) 0.1196(15) Uani 1 1 d . . . . .
H18A H 0.6090 0.3981 0.5314 0.143 Uiso 1 1 calc R U . . .
C19 C 0.5224(3) 0.3374(3) 0.4456(2) 0.0835(9) Uani 1 1 d . . . . .
H19A H 0.4879 0.3990 0.4230 0.100 Uiso 1 1 calc R U . . .
C20 C 0.4016(2) 0.31645(16) 0.28092(16) 0.0455(6) Uani 1 1 d . . . . .
C21 C 0.4920(3) 0.40938(17) 0.24307(17) 0.0523(6) Uani 1 1 d . . . . .
C22 C 0.6332(3) 0.3995(2) 0.2030(2) 0.0671(7) Uani 1 1 d . . . . .
H22A H 0.6727 0.3341 0.2003 0.080 Uiso 1 1 calc R U . . .
C23 C 0.7161(4) 0.4842(3) 0.1672(3) 0.0891(10) Uani 1 1 d . . . . .
H23A H 0.8105 0.4756 0.1410 0.107 Uiso 1 1 calc R U . . .
C24 C 0.6608(5) 0.5800(3) 0.1699(3) 0.1030(12) Uani 1 1 d . . . . .
H24A H 0.7170 0.6373 0.1457 0.124 Uiso 1 1 calc R U . . .
C25 C 0.5215(5) 0.5926(2) 0.2083(3) 0.1070(13) Uani 1 1 d . . . . .
H25A H 0.4836 0.6586 0.2101 0.128 Uiso 1 1 calc R U . . .
C26 C 0.4360(4) 0.5072(2) 0.2449(2) 0.0806(9) Uani 1 1 d . . . . .
H26A H 0.3417 0.5164 0.2705 0.097 Uiso 1 1 calc R U . . .
C27 C 0.1090(3) 0.3444(2) 0.4753(2) 0.0686(8) Uani 1 1 d . . . . .
C28 C 0.0749(3) 0.3087(2) 0.58523(19) 0.0713(8) Uani 1 1 d . . . . .
C29 C -0.0768(4) 0.3092(4) 0.6346(3) 0.1104(13) Uani 1 1 d . . . . .
H29A H -0.1125 0.3767 0.6217 0.166 Uiso 1 1 calc R U . . .
H29B H -0.1163 0.2602 0.6088 0.166 Uiso 1 1 calc R U . . .
H29C H -0.0991 0.2911 0.7049 0.166 Uiso 1 1 calc R U . . .
C30 C 0.1387(5) 0.2058(3) 0.6018(3) 0.1358(18) Uani 1 1 d . . . . .
H30A H 0.2360 0.2096 0.5686 0.204 Uiso 1 1 calc R U . . .
H30B H 0.1192 0.1863 0.6717 0.204 Uiso 1 1 calc R U . . .
H30C H 0.1020 0.1554 0.5756 0.204 Uiso 1 1 calc R U . . .
C31 C 0.1343(5) 0.3885(4) 0.6286(3) 0.1278(16) Uani 1 1 d . . . . .
H31A H 0.2321 0.3896 0.5979 0.192 Uiso 1 1 calc R U . . .
H31B H 0.0972 0.4554 0.6157 0.192 Uiso 1 1 calc R U . . .
H31C H 0.1106 0.3699 0.6990 0.192 Uiso 1 1 calc R U . . .
C32 C 0.4838(2) 0.17370(17) 0.10301(17) 0.0486(6) Uani 1 1 d . . . . .
C33 C 0.5227(2) 0.07260(17) 0.14773(17) 0.0511(6) Uani 1 1 d . . . . .
C34 C 0.6104(3) 0.0677(2) 0.2014(2) 0.0649(7) Uani 1 1 d . . . . .
H34A H 0.6441 0.1282 0.2110 0.078 Uiso 1 1 calc R U . . .
C35 C 0.6483(3) -0.0259(3) 0.2411(2) 0.0813(9) Uani 1 1 d . . . . .
H35A H 0.7074 -0.0281 0.2770 0.098 Uiso 1 1 calc R U . . .
C36 C 0.5992(4) -0.1159(3) 0.2276(3) 0.0904(11) Uani 1 1 d . . . . .
H36A H 0.6247 -0.1789 0.2546 0.108 Uiso 1 1 calc R U . . .
C37 C 0.5130(4) -0.1125(2) 0.1746(3) 0.0885(10) Uani 1 1 d . . . . .
H37A H 0.4806 -0.1734 0.1649 0.106 Uiso 1 1 calc R U . . .
C38 C 0.4734(3) -0.01938(19) 0.1353(2) 0.0674(7) Uani 1 1 d . . . . .
H38A H 0.4134 -0.0180 0.1001 0.081 Uiso 1 1 calc R U . . .
C39 C 0.5773(3) 0.23547(19) 0.03377(18) 0.0558(6) Uani 1 1 d . . . . .
H39A H 0.5420 0.2973 0.0124 0.067 Uiso 1 1 calc R U . . .
C40 C 0.7262(3) 0.2224(2) -0.01436(18) 0.0580(7) Uani 1 1 d . . . . .
C41 C 0.8069(3) 0.3108(2) -0.0462(2) 0.0713(8) Uani 1 1 d . . . . .
H41A H 0.7650 0.3752 -0.0393 0.086 Uiso 1 1 calc R U . . .
C42 C 0.9475(3) 0.3043(3) -0.0877(2) 0.0830(9) Uani 1 1 d . . . . .
H42A H 0.9996 0.3637 -0.1063 0.100 Uiso 1 1 calc R U . . .
C43 C 1.0098(3) 0.2105(3) -0.1015(2) 0.0836(10) Uani 1 1 d . . . . .
H43A H 1.1046 0.2061 -0.1292 0.100 Uiso 1 1 calc R U . . .
C44 C 0.9327(3) 0.1222(3) -0.0744(2) 0.0766(8) Uani 1 1 d . . . . .
H44A H 0.9756 0.0587 -0.0858 0.092 Uiso 1 1 calc R U . . .
C45 C 0.7921(3) 0.1275(2) -0.0303(2) 0.0665(7) Uani 1 1 d . . . . .
H45A H 0.7412 0.0674 -0.0112 0.080 Uiso 1 1 calc R U . . .
B3 B 0.1171(3) 0.2824(2) 0.3213(2) 0.0538(7) Uani 1 1 d . . . . .
B4 B 0.2893(3) 0.30257(19) 0.23562(19) 0.0464(6) Uani 1 1 d . . . . .
B5 B 0.3310(3) 0.2143(2) 0.1419(2) 0.0498(7) Uani 1 1 d . . . . .
B6 B 0.1808(3) 0.1351(3) 0.1743(2) 0.0622(8) Uani 1 1 d . . . . .
H6 H 0.1895 0.0538 0.1613 0.075 Uiso 1 1 calc R U . . .
B7 B 0.0051(3) 0.3040(3) 0.2520(2) 0.0709(9) Uani 1 1 d . . . . .
H7 H -0.1003 0.3317 0.2867 0.085 Uiso 1 1 calc R U . . .
B8 B 0.1504(3) 0.3847(2) 0.2233(2) 0.0602(8) Uani 1 1 d . . . . .
H8 H 0.1408 0.4653 0.2384 0.072 Uiso 1 1 calc R U . . .
B9 B 0.2792(3) 0.3443(2) 0.1154(2) 0.0567(7) Uani 1 1 d . . . . .
H9 H 0.3519 0.3999 0.0616 0.068 Uiso 1 1 calc R U . . .
B10 B 0.2122(3) 0.2387(3) 0.0784(2) 0.0653(8) Uani 1 1 d . . . . .
H10 H 0.2414 0.2255 0.0002 0.078 Uiso 1 1 calc R U . . .
B11 B 0.0436(3) 0.2155(3) 0.1629(3) 0.0757(10) Uani 1 1 d . . . . .
H11 H -0.0366 0.1867 0.1401 0.091 Uiso 1 1 calc R U . . .
B12 B 0.1040(3) 0.3436(3) 0.1266(2) 0.0717(9) Uani 1 1 d . . . . .
H12 H 0.0634 0.3988 0.0789 0.086 Uiso 1 1 calc R U . . .

loop_
_atom_site_aniso_label
_atom_site_aniso_U_11
_atom_site_aniso_U_22
_atom_site_aniso_U_33
_atom_site_aniso_U_23
_atom_site_aniso_U_13
_atom_site_aniso_U_12
O1 0.0761(13) 0.0505(11) 0.0882(14) 0.0073(9) -0.0293(11) -0.0115(9)
O2 0.0564(10) 0.0482(9) 0.0558(10) 0.0042(7) -0.0249(8) 0.0015(8)
O3 0.0628(11) 0.0707(11) 0.0471(10) -0.0083(8) -0.0170(8) 0.0084(9)
O4 0.155(2) 0.0706(14) 0.0633(13) -0.0102(11) -0.0328(14) 0.0025(14)
C1 0.0425(13) 0.0508(13) 0.0515(13) -0.0081(10) -0.0171(11) 0.0025(10)
C2 0.0447(15) 0.0815(18) 0.0655(16) -0.0157(14) -0.0191(13) 0.0026(13)
C11 0.0519(17) 0.106(2) 0.090(2) -0.0113(18) -0.0154(16) -0.0129(16)
C12 0.0495(14) 0.0458(14) 0.0568(14) -0.0044(11) -0.0156(12) 0.0014(11)
C13 0.0461(13) 0.0432(12) 0.0460(12) -0.0034(9) -0.0176(10) 0.0010(10)
C14 0.0474(14) 0.0742(17) 0.0439(13) 0.0008(12) -0.0182(11) -0.0029(12)
C15 0.0530(16) 0.103(2) 0.0569(16) 0.0104(15) -0.0197(13) 0.0111(15)
C16 0.058(2) 0.179(4) 0.069(2) 0.026(2) -0.0316(17) 0.010(2)
C17 0.084(3) 0.239(6) 0.076(3) 0.012(3) -0.050(2) -0.038(3)
C18 0.136(4) 0.165(4) 0.079(2) -0.010(3) -0.059(3) -0.052(3)
C19 0.101(2) 0.098(2) 0.0640(18) -0.0064(16) -0.0424(18) -0.0213(19)
C20 0.0533(14) 0.0389(12) 0.0442(12) -0.0072(9) -0.0166(11) 0.0055(10)
C21 0.0703(18) 0.0426(13) 0.0465(13) -0.0035(10) -0.0233(12) -0.0032(11)
C22 0.0692(19) 0.0589(16) 0.0709(17) -0.0056(13) -0.0208(15) -0.0084(14)
C23 0.089(2) 0.080(2) 0.090(2) -0.0010(17) -0.0196(19) -0.0288(19)
C24 0.125(3) 0.078(3) 0.102(3) 0.015(2) -0.037(3) -0.046(2)
C25 0.144(4) 0.0426(17) 0.138(3) 0.0021(18) -0.057(3) -0.011(2)
C26 0.095(2) 0.0456(16) 0.098(2) -0.0040(14) -0.0315(19) 0.0006(15)
C27 0.083(2) 0.0703(19) 0.0516(15) -0.0160(14) -0.0216(14) 0.0216(15)
C28 0.077(2) 0.087(2) 0.0438(14) -0.0111(13) -0.0148(13) 0.0177(16)
C29 0.082(3) 0.167(4) 0.076(2) -0.005(2) -0.0231(19) -0.004(2)
C30 0.183(4) 0.139(3) 0.062(2) 0.007(2) -0.031(2) 0.071(3)
C31 0.134(4) 0.190(4) 0.067(2) -0.014(2) -0.037(2) -0.049(3)
C32 0.0509(14) 0.0476(13) 0.0497(13) -0.0137(10) -0.0182(11) 0.0040(11)
C33 0.0475(14) 0.0482(13) 0.0515(14) -0.0122(10) -0.0083(11) 0.0090(10)
C34 0.0621(17) 0.0639(16) 0.0705(17) -0.0174(13) -0.0242(14) 0.0159(13)
C35 0.081(2) 0.086(2) 0.0745(19) -0.0113(16) -0.0289(17) 0.0346(18)
C36 0.104(3) 0.064(2) 0.081(2) 0.0012(16) -0.012(2) 0.0294(18)
C37 0.101(3) 0.0490(17) 0.100(2) -0.0087(16) -0.015(2) 0.0038(16)
C38 0.0705(18) 0.0535(16) 0.0735(18) -0.0139(13) -0.0168(15) 0.0025(13)
C39 0.0528(15) 0.0528(14) 0.0588(15) -0.0087(11) -0.0155(12) 0.0046(11)
C40 0.0554(16) 0.0665(16) 0.0494(14) -0.0097(12) -0.0138(12) 0.0002(13)
C41 0.070(2) 0.0726(18) 0.0604(16) -0.0075(13) -0.0062(14) -0.0143(15)
C42 0.071(2) 0.107(3) 0.0625(18) -0.0144(17) -0.0061(16) -0.0306(19)
C43 0.0529(18) 0.138(3) 0.0583(18) -0.0238(19) -0.0120(14) -0.007(2)
C44 0.0606(19) 0.103(2) 0.0626(17) -0.0230(16) -0.0146(15) 0.0142(17)
C45 0.0566(17) 0.0742(18) 0.0655(17) -0.0185(14) -0.0133(13) 0.0006(14)
B3 0.0530(17) 0.0611(17) 0.0491(15) -0.0119(13) -0.0204(13) 0.0161(13)
B4 0.0534(16) 0.0428(14) 0.0438(14) -0.0058(11) -0.0192(12) 0.0099(12)
B5 0.0524(17) 0.0526(15) 0.0454(14) -0.0106(12) -0.0168(12) 0.0027(12)
B6 0.0512(18) 0.078(2) 0.0637(18) -0.0223(15) -0.0224(15) 0.0010(15)
B7 0.0572(19) 0.096(2) 0.0646(19) -0.0179(17) -0.0284(16) 0.0264(18)
B8 0.065(2) 0.0663(18) 0.0508(16) -0.0089(13) -0.0249(14) 0.0243(15)
B9 0.0637(19) 0.0607(17) 0.0470(15) -0.0064(13) -0.0232(14) 0.0162(14)
B10 0.0607(19) 0.089(2) 0.0541(17) -0.0202(16) -0.0279(15) 0.0152(16)
B11 0.056(2) 0.115(3) 0.066(2) -0.0279(19) -0.0301(17) 0.0116(19)
B12 0.067(2) 0.098(2) 0.0592(18) -0.0168(17) -0.0340(16) 0.0279(18)

loop_
_atom_type_symbol
_atom_type_description
_atom_type_scat_dispersion_real
_atom_type_scat_dispersion_imag
_atom_type_scat_source
C C 0.0033 0.0016 'International Tables Vol C Tables 4.2.6.8 and 6.1.1.4'
H H 0.0000 0.0000 'International Tables Vol C Tables 4.2.6.8 and 6.1.1.4'
B B 0.0013 0.0007 'International Tables Vol C Tables 4.2.6.8 and 6.1.1.4'
O O 0.0106 0.0060 'International Tables Vol C Tables 4.2.6.8 and 6.1.1.4'

loop_
_geom_angle_atom_site_label_1
_geom_angle_atom_site_label_2
_geom_angle_atom_site_label_3
_geom_angle
_geom_angle_site_symmetry_1
_geom_angle_site_symmetry_3
_geom_angle_publ_flag
C12 O2 C13 128.82(17) . . ?
C27 O3 B3 122.9(2) . . ?
C12 C1 C2 115.9(2) . . ?
C12 C1 B4 118.0(2) . . ?
C2 C1 B4 112.76(18) . . ?
C12 C1 B6 119.3(2) . . ?
C2 C1 B6 61.53(16) . . ?
B4 C1 B6 116.5(2) . . ?
C12 C1 B5 122.75(19) . . ?
C2 C1 B5 112.86(18) . . ?
B4 C1 B5 64.31(15) . . ?
B6 C1 B5 63.24(17) . . ?
C12 C1 B3 111.81(19) . . ?
C2 C1 B3 61.80(16) . . ?
B4 C1 B3 62.97(16) . . ?
B6 C1 B3 115.23(19) . . ?
B5 C1 B3 116.53(18) . . ?
C11 C2 C1 120.8(2) . . ?
C11 C2 B11 120.8(2) . . ?
C1 C2 B11 108.9(2) . . ?
C11 C2 B7 120.6(2) . . ?
C1 C2 B7 109.1(2) . . ?
B11 C2 B7 62.97(19) . . ?
C11 C2 B6 117.5(2) . . ?
C1 C2 B6 60.52(16) . . ?
B11 C2 B6 61.88(19) . . ?
B7 C2 B6 113.8(2) . . ?
C11 C2 B3 117.2(2) . . ?
C1 C2 B3 61.60(15) . . ?
B11 C2 B3 113.5(2) . . ?
B7 C2 B3 61.34(17) . . ?
B6 C2 B3 114.2(2) . . ?
O1 C12 O2 120.1(2) . . ?
O1 C12 C1 123.7(2) . . ?
O2 C12 C1 116.2(2) . . ?
C20 C13 O2 122.8(2) . . ?
C20 C13 C14 129.8(2) . . ?
O2 C13 C14 107.28(18) . . ?
C15 C14 C19 118.9(3) . . ?
C15 C14 C13 120.1(2) . . ?
C19 C14 C13 120.7(2) . . ?
C16 C15 C14 120.1(3) . . ?
C17 C16 C15 120.7(4) . . ?
C16 C17 C18 120.4(4) . . ?
C17 C18 C19 120.0(4) . . ?
C14 C19 C18 119.9(4) . . ?
C13 C20 C21 121.0(2) . . ?
C13 C20 B4 119.8(2) . . ?
C21 C20 B4 119.20(19) . . ?
C26 C21 C22 118.0(2) . . ?
C26 C21 C20 120.6(2) . . ?
C22 C21 C20 121.4(2) . . ?
C23 C22 C21 121.6(3) . . ?
C24 C23 C22 120.2(4) . . ?
C23 C24 C25 119.8(3) . . ?
C24 C25 C26 120.7(3) . . ?
C21 C26 C25 119.8(3) . . ?
O4 C27 O3 121.9(2) . . ?
O4 C27 C28 125.2(3) . . ?
O3 C27 C28 112.8(3) . . ?
C29 C28 C30 112.8(3) . . ?
C29 C28 C27 108.9(3) . . ?
C30 C28 C27 111.1(2) . . ?
C29 C28 C31 107.8(3) . . ?
C30 C28 C31 108.7(3) . . ?
C27 C28 C31 107.3(3) . . ?
C39 C32 C33 121.7(2) . . ?
C39 C32 B5 118.0(2) . . ?
C33 C32 B5 120.2(2) . . ?
C34 C33 C38 118.3(2) . . ?
C34 C33 C32 120.8(2) . . ?
C38 C33 C32 121.0(2) . . ?
C35 C34 C33 120.7(3) . . ?
C36 C35 C34 120.3(3) . . ?
C37 C36 C35 119.8(3) . . ?
C36 C37 C38 120.5(3) . . ?
C37 C38 C33 120.5(3) . . ?
C32 C39 C40 131.2(2) . . ?
C45 C40 C41 117.7(3) . . ?
C45 C40 C39 124.2(2) . . ?
C41 C40 C39 118.1(2) . . ?
C42 C41 C40 121.3(3) . . ?
C43 C42 C41 119.9(3) . . ?
C42 C43 C44 120.2(3) . . ?
C43 C44 C45 120.5(3) . . ?
C44 C45 C40 120.4(3) . . ?
O3 B3 C1 113.8(2) . . ?
O3 B3 B8 137.4(2) . . ?
C1 B3 B8 102.59(19) . . ?
O3 B3 C2 113.6(2) . . ?
C1 B3 C2 56.61(15) . . ?
B8 B3 C2 104.5(2) . . ?
O3 B3 B7 127.0(2) . . ?
C1 B3 B7 102.2(2) . . ?
B8 B3 B7 60.81(19) . . ?
C2 B3 B7 57.49(17) . . ?
O3 B3 B4 124.3(2) . . ?
C1 B3 B4 56.25(14) . . ?
B8 B3 B4 60.47(16) . . ?
C2 B3 B4 103.07(18) . . ?
B7 B3 B4 107.7(2) . . ?
C20 B4 C1 113.01(18) . . ?
C20 B4 B9 131.7(2) . . ?
C1 B4 B9 104.12(19) . . ?
C20 B4 B8 131.9(2) . . ?
C1 B4 B8 104.7(2) . . ?
B9 B4 B8 59.96(15) . . ?
C20 B4 B3 116.9(2) . . ?
C1 B4 B3 60.77(15) . . ?
B9 B4 B3 107.7(2) . . ?
B8 B4 B3 58.79(16) . . ?
C20 B4 B5 116.06(19) . . ?
C1 B4 B5 59.37(15) . . ?
B9 B4 B5 59.47(15) . . ?
B8 B4 B5 108.34(19) . . ?
B3 B4 B5 110.7(2) . . ?
C32 B5 C1 121.8(2) . . ?
C32 B5 B10 129.5(2) . . ?
C1 B5 B10 102.3(2) . . ?
C32 B5 B9 124.2(2) . . ?
C1 B5 B9 101.65(18) . . ?
B10 B5 B9 60.87(17) . . ?
C32 B5 B6 124.9(2) . . ?
C1 B5 B6 57.89(15) . . ?
B10 B5 B6 58.81(18) . . ?
B9 B5 B6 106.9(2) . . ?
C32 B5 B4 117.0(2) . . ?
C1 B5 B4 56.32(14) . . ?
B10 B5 B4 107.10(19) . . ?
B9 B5 B4 59.28(15) . . ?
B6 B5 B4 105.5(2) . . ?
C1 B6 C2 57.95(16) . . ?
C1 B6 B10 103.4(2) . . ?
C2 B6 B10 104.9(2) . . ?
C1 B6 B11 103.8(2) . . ?
C2 B6 B11 57.98(18) . . ?
B10 B6 B11 60.3(2) . . ?
C1 B6 B5 58.87(15) . . ?
C2 B6 B5 106.4(2) . . ?
B10 B6 B5 59.37(17) . . ?
B11 B6 B5 108.2(2) . . ?
C2 B7 B12 105.0(2) . . ?
C2 B7 B3 61.17(17) . . ?
B12 B7 B3 108.2(2) . . ?
C2 B7 B11 58.42(19) . . ?
B12 B7 B11 60.0(2) . . ?
B3 B7 B11 109.7(2) . . ?
C2 B7 B8 106.2(2) . . ?
B12 B7 B8 60.08(19) . . ?
B3 B7 B8 59.46(17) . . ?
B11 B7 B8 108.5(2) . . ?
B3 B8 B12 107.8(2) . . ?
B3 B8 B9 109.0(2) . . ?
B12 B8 B9 59.63(18) . . ?
B3 B8 B7 59.73(18) . . ?
B12 B8 B7 59.35(19) . . ?
B9 B8 B7 107.3(2) . . ?
B3 B8 B4 60.73(15) . . ?
B12 B8 B4 106.7(2) . . ?
B9 B8 B4 59.71(15) . . ?
B7 B8 B4 107.1(2) . . ?
B12 B9 B4 107.5(2) . . ?
B12 B9 B5 108.0(2) . . ?
B4 B9 B5 61.26(14) . . ?
B12 B9 B8 59.94(18) . . ?
B4 B9 B8 60.33(16) . . ?
B5 B9 B8 110.1(2) . . ?
B12 B9 B10 59.79(18) . . ?
B4 B9 B10 107.2(2) . . ?
B5 B9 B10 59.06(17) . . ?
B8 B9 B10 108.1(2) . . ?
B6 B10 B5 61.81(17) . . ?
B6 B10 B11 60.03(19) . . ?
B5 B10 B11 109.9(2) . . ?
B6 B10 B12 107.8(2) . . ?
B5 B10 B12 108.4(2) . . ?
B11 B10 B12 59.8(2) . . ?
B6 B10 B9 108.6(2) . . ?
B5 B10 B9 60.07(16) . . ?
B11 B10 B9 107.6(2) . . ?
B12 B10 B9 59.34(18) . . ?
C2 B11 B6 60.14(17) . . ?
C2 B11 B12 105.0(2) . . ?
B6 B11 B12 108.1(2) . . ?
C2 B11 B10 106.0(2) . . ?
B6 B11 B10 59.65(19) . . ?
B12 B11 B10 60.5(2) . . ?
C2 B11 B7 58.61(18) . . ?
B6 B11 B7 108.8(2) . . ?
B12 B11 B7 59.8(2) . . ?
B10 B11 B7 108.6(3) . . ?
B7 B12 B11 60.2(2) . . ?
B7 B12 B9 108.9(2) . . ?
B11 B12 B9 108.8(2) . . ?
B7 B12 B8 60.57(19) . . ?
B11 B12 B8 109.1(2) . . ?
B9 B12 B8 60.42(17) . . ?
B7 B12 B10 108.4(2) . . ?
B11 B12 B10 59.8(2) . . ?
B9 B12 B10 60.87(18) . . ?
B8 B12 B10 109.3(2) . . ?

loop_
_geom_bond_atom_site_label_1
_geom_bond_atom_site_label_2
_geom_bond_distance
_geom_bond_site_symmetry_2
_geom_bond_publ_flag
O1 C12 1.199(3) . ?
O2 C12 1.342(3) . ?
O2 C13 1.431(3) . ?
O3 C27 1.387(3) . ?
O3 B3 1.394(3) . ?
O4 C27 1.200(3) . ?
C1 C12 1.494(3) . ?
C1 C2 1.676(4) . ?
C1 B4 1.683(4) . ?
C1 B6 1.722(4) . ?
C1 B5 1.740(4) . ?
C1 B3 1.766(4) . ?
C2 C11 1.519(4) . ?
C2 B11 1.700(5) . ?
C2 B7 1.703(4) . ?
C2 B6 1.738(4) . ?
C2 B3 1.769(4) . ?
C13 C20 1.335(3) . ?
C13 C14 1.475(3) . ?
C14 C15 1.382(4) . ?
C14 C19 1.384(4) . ?
C15 C16 1.375(5) . ?
C16 C17 1.356(6) . ?
C17 C18 1.360(7) . ?
C18 C19 1.392(5) . ?
C20 C21 1.504(3) . ?
C20 B4 1.555(4) . ?
C21 C26 1.379(4) . ?
C21 C22 1.387(4) . ?
C22 C23 1.375(4) . ?
C23 C24 1.352(5) . ?
C24 C25 1.371(6) . ?
C25 C26 1.396(5) . ?
C27 C28 1.515(4) . ?
C28 C29 1.492(5) . ?
C28 C30 1.497(4) . ?
C28 C31 1.545(5) . ?
C32 C39 1.342(3) . ?
C32 C33 1.493(3) . ?
C32 B5 1.581(4) . ?
C33 C34 1.382(4) . ?
C33 C38 1.393(4) . ?
C34 C35 1.379(4) . ?
C35 C36 1.375(5) . ?
C36 C37 1.363(5) . ?
C37 C38 1.378(4) . ?
C39 C40 1.475(4) . ?
C40 C45 1.394(4) . ?
C40 C41 1.400(4) . ?
C41 C42 1.379(4) . ?
C42 C43 1.363(5) . ?
C43 C44 1.380(4) . ?
C44 C45 1.382(4) . ?
B3 B8 1.767(4) . ?
B3 B7 1.772(4) . ?
B3 B4 1.802(4) . ?
B4 B9 1.787(4) . ?
B4 B8 1.798(4) . ?
B4 B5 1.822(4) . ?
B5 B10 1.772(4) . ?
B5 B9 1.790(4) . ?
B5 B6 1.815(4) . ?
B6 B10 1.761(5) . ?
B6 B11 1.768(5) . ?
B7 B12 1.769(5) . ?
B7 B11 1.777(5) . ?
B7 B8 1.791(5) . ?
B8 B12 1.783(4) . ?
B8 B9 1.791(4) . ?
B9 B12 1.777(5) . ?
B9 B10 1.804(5) . ?
B10 B11 1.773(5) . ?
B10 B12 1.785(4) . ?
B11 B12 1.773(6) . ?
